data_2020258
loop_
_publ_author_name
'Karthikeyan, Ammasai'
'Swinton Darious, Robert'
'Thomas Muthiah, Packianathan'
'Perdih, Franc'

_publ_section_title
;
 Supramolecular hydrogen-bonding patterns in two cocrystals of the N(7)--H
 tautomeric form of <i>N</i>^6^-benzoyladenine:
 <i>N</i>^6^-benzoyladenine--3-hydroxypyridinium-2-carboxylate (1/1) and
 <i>N</i>^6^-benzoyladenine--<small>DL</small>-tartaric acid (1/1)
;
_journal_coeditor_code KU3164
_journal_issue 11
_journal_name_full 'Acta Crystallographica Section C'
_journal_page_first
;
;
_journal_paper_doi 10.1107/S2053229615018094
_journal_volume 71
_journal_year 2015
_chemical_formula_iupac 'C12 H9 N5 O , C4 H6 O6'
_chemical_formula_moiety 'C12 H9 N5 O, C4 H6 O6'
_chemical_formula_sum 'C16 H15 N5 O7'
_chemical_formula_weight 389.33
_chemical_name_common
;
N6-benzoyladenine <i>DL</i>-tartaric acid (1/1)
;
_chemical_name_systematic
;
<i>N</i>^6^-benzoyladenine--<i>DL</i>-tartaric acid (1/1),
;
_space_group_IT_number 2
_symmetry_cell_setting triclinic
_symmetry_space_group_name_Hall '-P 1'
_symmetry_space_group_name_H-M 'P -1'
_atom_sites_solution_hydrogens geom
_audit_creation_method 'WinGX routine CIF_UPDATE'
_cell_angle_alpha 111.669(8)
_cell_angle_beta 93.488(7)
_cell_angle_gamma 98.845(7)
_cell_formula_units_Z 2
_cell_length_a 7.5844(7)
_cell_length_b 10.0175(9)
_cell_length_c 11.9658(10)
_cell_measurement_reflns_used 2252
_cell_measurement_temperature 293(2)
_cell_measurement_theta_max 29.885
_cell_measurement_theta_min 3.347
_cell_volume 827.95(14)
_computing_cell_refinement
;
CrysAlis PRO (Agilent, 2013)
;
_computing_data_collection
;
CrysAlis PRO (Agilent, 2013)
;
_computing_data_reduction
;
CrysAlis PRO (Agilent, 2013)
;
_computing_molecular_graphics
;
PLATON (Spek, 2009) and Mercury (Macrae <i>et al.</i>, 2008)
;
_computing_publication_material
;
PLATON (Spek, 2009)
;
_computing_structure_refinement
;
SHELXL2014 (Sheldrick, 2015)
;
_computing_structure_solution
;
SHELXS97 (Sheldrick, 2008)
;
_diffrn_ambient_temperature 293(2)
_diffrn_detector_area_resol_mean 10.4933
_diffrn_measured_fraction_theta_full 0.999
_diffrn_measured_fraction_theta_max 0.999
_diffrn_measurement_device_type 'Agilent SuperNova Dual Source diffractometer with Atlas detector'
_diffrn_measurement_method \w
_diffrn_radiation_monochromator Mirror
_diffrn_radiation_type MoK\a
_diffrn_radiation_wavelength 0.71073
_diffrn_reflns_av_R_equivalents 0.0234
_diffrn_reflns_limit_h_max 9
_diffrn_reflns_limit_h_min -8
_diffrn_reflns_limit_k_max 10
_diffrn_reflns_limit_k_min -12
_diffrn_reflns_limit_l_max 15
_diffrn_reflns_limit_l_min -15
_diffrn_reflns_number 6799
_diffrn_reflns_theta_full 25.242
_diffrn_reflns_theta_max 27.484
_diffrn_reflns_theta_min 2.74
_exptl_absorpt_coefficient_mu 0.125
_exptl_absorpt_correction_T_max 1
_exptl_absorpt_correction_T_min 0.79067
_exptl_absorpt_correction_type multi-scan
_exptl_absorpt_process_details
;
(CrysAlis PRO; Agilent, 2013)
;
_exptl_crystal_colour colourless
_exptl_crystal_density_diffrn 1.562
_exptl_crystal_description prism
_exptl_crystal_F_000 404
_exptl_crystal_size_max 0.3
_exptl_crystal_size_mid 0.15
_exptl_crystal_size_min 0.08
_refine_diff_density_max 0.197
_refine_diff_density_min -0.235
_refine_ls_extinction_method none
_refine_ls_goodness_of_fit_ref 1.046
_refine_ls_hydrogen_treatment constr
_refine_ls_matrix_type full
_refine_ls_number_parameters 257
_refine_ls_number_reflns 3785
_refine_ls_number_restraints 0
_refine_ls_restrained_S_all 1.046
_refine_ls_R_factor_all 0.0692
_refine_ls_R_factor_gt 0.0472
_refine_ls_shift/su_max 0
_refine_ls_shift/su_mean 0
_refine_ls_structure_factor_coef Fsqd
_refine_ls_weighting_details 'w = 1/[\s^2^(Fo^2^)+(0.0504P)^2^+0.1756P] where P=(Fo^2^+2Fc^2^)/3'
_refine_ls_weighting_scheme calc
_refine_ls_wR_factor_gt 0.1098
_refine_ls_wR_factor_ref 0.1261
_reflns_number_gt 2760
_reflns_number_total 3785
_reflns_threshold_expression I>2\s(I)
_cod_data_source_file ku3164sup1.cif
_cod_data_source_block II
_cod_database_code 2020258
_shelx_estimated_absorpt_t_min 0.963
_shelx_estimated_absorpt_t_max 0.99

loop_
_symmetry_equiv_pos_as_xyz
'x, y, z'
'-x, -y, -z'

loop_
_atom_site_type_symbol
_atom_site_label
_atom_site_fract_x
_atom_site_fract_y
_atom_site_fract_z
_atom_site_U_iso_or_equiv
_atom_site_adp_type
_atom_site_calc_flag
_atom_site_occupancy
N N1 0.8599(2) -0.18858(18) 0.06552(14) 0.0376(4) Uani d 1
N N3 0.8873(2) -0.23864(18) 0.24560(14) 0.0373(4) Uani d 1
N N6 0.7641(2) 0.00673(17) 0.04347(13) 0.0347(4) Uani d 1
H H6A 0.7844 -0.0362 -0.03 0.042 Uiso calc 1
N N7 0.7389(2) 0.09567(18) 0.33263(13) 0.0361(4) Uani d 1
H H7 0.708 0.1712 0.325 0.043 Uiso calc 1
N N9 0.7996(2) -0.05705(19) 0.42010(14) 0.0396(4) Uani d 1
O O1 0.6637(2) 0.20574(16) 0.16579(12) 0.0477(4) Uani d 1
C C2 0.8996(3) -0.2681(2) 0.12920(17) 0.0401(5) Uani d 1
H H2 0.9403 -0.3535 0.0869 0.048 Uiso calc 1
C C4 0.8305(2) -0.1127(2) 0.30113(16) 0.0318(4) Uani d 1
C C5 0.7908(2) -0.0190(2) 0.24406(16) 0.0311(4) Uani d 1
C C6 0.8036(2) -0.0628(2) 0.12100(16) 0.0304(4) Uani d 1
C C8 0.7459(3) 0.0666(2) 0.43300(17) 0.0429(5) Uani d 1
H H8 0.7156 0.1282 0.5058 0.051 Uiso calc 1
C C10 0.6980(2) 0.1324(2) 0.06592(16) 0.0320(4) Uani d 1
C C11 0.6695(2) 0.1731(2) -0.04092(16) 0.0313(4) Uani d 1
C C16 0.6327(3) 0.3116(2) -0.01922(18) 0.0408(5) Uani d 1
H H16 0.6275 0.375 0.0597 0.049 Uiso calc 1
C C15 0.6037(3) 0.3556(2) -0.1143(2) 0.0466(5) Uani d 1
H H15 0.5791 0.4484 -0.0991 0.056 Uiso calc 1
C C14 0.6109(3) 0.2632(2) -0.23149(19) 0.0429(5) Uani d 1
H H14 0.5912 0.2932 -0.2953 0.051 Uiso calc 1
C C13 0.6474(3) 0.1258(2) -0.25368(17) 0.0424(5) Uani d 1
H H13 0.6522 0.063 -0.3328 0.051 Uiso calc 1
C C12 0.6769(3) 0.0804(2) -0.15943(17) 0.0379(4) Uani d 1
H H12 0.7019 -0.0124 -0.1754 0.045 Uiso calc 1
O O7 0.0306(2) 0.44846(15) 0.14238(12) 0.0462(4) Uani d 1
O O6 0.0213(2) 0.57523(18) 0.33864(13) 0.0562(4) Uani d 1
H H6 -0.0285 0.6274 0.3132 0.084 Uiso calc 1
O O5 0.1405(2) 0.22910(15) 0.18254(12) 0.0507(4) Uani d 1
H H5 0.1303 0.2497 0.1225 0.076 Uiso calc 1
O O4 0.4336(2) 0.45284(18) 0.32491(16) 0.0585(4) Uani d 1
H H4 0.477 0.3824 0.2857 0.088 Uiso calc 1
O O2 0.4639(2) 0.24813(17) 0.42002(14) 0.0524(4) Uani d 1
O O3 0.1816(2) 0.2378(2) 0.46307(15) 0.0580(5) Uani d 1
H H3 0.2078 0.1796 0.4918 0.087 Uiso calc 1
C C20 0.0512(3) 0.4625(2) 0.24657(17) 0.0360(4) Uani d 1
C C19 0.1135(3) 0.3473(2) 0.28529(17) 0.0372(4) Uani d 1
H H19 0.0179 0.3106 0.3241 0.045 Uiso calc 1
C C18 0.2861(3) 0.4056(2) 0.37558(17) 0.0396(5) Uani d 1
H H18 0.266 0.4901 0.4446 0.047 Uiso calc 1
C C17 0.3227(3) 0.2892(2) 0.42276(16) 0.0374(4) Uani d 1

loop_
_atom_site_aniso_label
_atom_site_aniso_U_11
_atom_site_aniso_U_22
_atom_site_aniso_U_33
_atom_site_aniso_U_12
_atom_site_aniso_U_13
_atom_site_aniso_U_23
N1 0.0482(9) 0.0387(9) 0.0374(8) 0.0232(7) 0.0126(7) 0.0208(7)
N3 0.0451(9) 0.0412(10) 0.0397(9) 0.0215(7) 0.0100(7) 0.0255(7)
N6 0.0481(9) 0.0369(9) 0.0300(8) 0.0209(7) 0.0097(7) 0.0196(7)
N7 0.0500(9) 0.0374(9) 0.0313(8) 0.0218(7) 0.0112(7) 0.0186(7)
N9 0.0502(10) 0.0471(10) 0.0346(9) 0.0216(8) 0.0095(7) 0.0251(8)
O1 0.0756(10) 0.0467(9) 0.0361(8) 0.0319(7) 0.0181(7) 0.0235(7)
C2 0.0512(12) 0.0399(11) 0.0414(11) 0.0255(9) 0.0131(9) 0.0216(9)
C4 0.0344(9) 0.0376(10) 0.0338(9) 0.0149(8) 0.0066(7) 0.0222(8)
C5 0.0329(9) 0.0351(10) 0.0329(9) 0.0121(7) 0.0063(7) 0.0192(8)
C6 0.0324(9) 0.0334(10) 0.0344(9) 0.0131(7) 0.0072(7) 0.0199(8)
C8 0.0595(13) 0.0481(13) 0.0319(10) 0.0253(10) 0.0113(9) 0.0211(9)
C10 0.0360(9) 0.0318(10) 0.0350(9) 0.0115(7) 0.0070(7) 0.0182(8)
C11 0.0328(9) 0.0344(10) 0.0350(9) 0.0093(7) 0.0043(7) 0.0218(8)
C16 0.0549(12) 0.0374(11) 0.0389(10) 0.0210(9) 0.0101(9) 0.0193(9)
C15 0.0600(13) 0.0398(12) 0.0558(13) 0.0228(10) 0.0123(10) 0.0302(10)
C14 0.0468(11) 0.0514(13) 0.0464(12) 0.0128(9) 0.0060(9) 0.0357(10)
C13 0.0558(12) 0.0453(12) 0.0335(10) 0.0120(10) 0.0060(9) 0.0225(9)
C12 0.0498(11) 0.0339(10) 0.0378(10) 0.0143(8) 0.0069(8) 0.0199(8)
O7 0.0693(10) 0.0435(9) 0.0361(8) 0.0247(7) 0.0059(7) 0.0215(6)
O6 0.0916(12) 0.0536(10) 0.0392(8) 0.0470(9) 0.0132(8) 0.0221(7)
O5 0.0854(11) 0.0339(8) 0.0370(8) 0.0264(7) -0.0009(7) 0.0139(6)
O4 0.0579(10) 0.0523(10) 0.0791(12) 0.0092(8) 0.0108(8) 0.0411(9)
O2 0.0552(9) 0.0562(10) 0.0603(10) 0.0316(8) 0.0134(7) 0.0297(8)
O3 0.0625(10) 0.0840(13) 0.0673(10) 0.0433(9) 0.0290(8) 0.0596(10)
C20 0.0438(11) 0.0336(10) 0.0368(10) 0.0164(8) 0.0070(8) 0.0167(8)
C19 0.0500(11) 0.0324(10) 0.0370(10) 0.0163(8) 0.0070(8) 0.0187(8)
C18 0.0507(11) 0.0375(11) 0.0351(10) 0.0183(9) 0.0029(8) 0.0157(8)
C17 0.0508(11) 0.0371(11) 0.0293(9) 0.0217(9) 0.0074(8) 0.0130(8)

loop_
_atom_type_symbol
_atom_type_description
_atom_type_scat_dispersion_real
_atom_type_scat_dispersion_imag
_atom_type_scat_source
C C 0.0033 0.0016 'International Tables Vol C Tables 4.2.6.8 and 6.1.1.4'
H H 0 0 'International Tables Vol C Tables 4.2.6.8 and 6.1.1.4'
N N 0.0061 0.0033 'International Tables Vol C Tables 4.2.6.8 and 6.1.1.4'
O O 0.0106 0.006 'International Tables Vol C Tables 4.2.6.8 and 6.1.1.4'

loop_
_geom_angle_atom_site_label_1
_geom_angle_atom_site_label_2
_geom_angle_atom_site_label_3
_geom_angle
C6 N1 C2 119.63(16)
C2 N3 C4 112.97(16)
C10 N6 C6 130.14(15)
C10 N6 H6A 114.9
C6 N6 H6A 114.9
C8 N7 C5 106.45(16)
C8 N7 H7 126.8
C5 N7 H7 126.8
C8 N9 C4 104.05(15)
N3 C2 N1 127.38(18)
N3 C2 H2 116.3
N1 C2 H2 116.3
N3 C4 N9 125.86(16)
N3 C4 C5 124.31(16)
N9 C4 C5 109.82(16)
N7 C5 C6 136.90(17)
N7 C5 C4 105.28(15)
C6 C5 C4 117.74(16)
N1 C6 C5 117.90(16)
N1 C6 N6 113.44(15)
C5 C6 N6 128.66(16)
N9 C8 N7 114.39(17)
N9 C8 H8 122.8
N7 C8 H8 122.8
O1 C10 N6 122.55(16)
O1 C10 C11 122.19(17)
N6 C10 C11 115.26(15)
C12 C11 C16 118.91(17)
C12 C11 C10 123.65(17)
C16 C11 C10 117.44(16)
C15 C16 C11 120.26(18)
C15 C16 H16 119.9
C11 C16 H16 119.9
C14 C15 C16 120.53(19)
C14 C15 H15 119.7
C16 C15 H15 119.7
C15 C14 C13 119.53(18)
C15 C14 H14 120.2
C13 C14 H14 120.2
C14 C13 C12 120.57(18)
C14 C13 H13 119.7
C12 C13 H13 119.7
C13 C12 C11 120.19(18)
C13 C12 H12 119.9
C11 C12 H12 119.9
C20 O6 H6 109.5
C19 O5 H5 109.5
C18 O4 H4 109.5
C17 O3 H3 109.5
O7 C20 O6 124.96(18)
O7 C20 C19 122.32(17)
O6 C20 C19 112.71(16)
O5 C19 C20 109.78(15)
O5 C19 C18 109.19(16)
C20 C19 C18 113.47(16)
O5 C19 H19 108.1
C20 C19 H19 108.1
C18 C19 H19 108.1
O4 C18 C17 111.66(16)
O4 C18 C19 112.00(16)
C17 C18 C19 109.58(16)
O4 C18 H18 107.8
C17 C18 H18 107.8
C19 C18 H18 107.8
O2 C17 O3 124.77(19)
O2 C17 C18 123.21(18)
O3 C17 C18 111.99(16)

loop_
_geom_bond_atom_site_label_1
_geom_bond_atom_site_label_2
_geom_bond_distance
N1 C6 1.339(2)
N1 C2 1.341(2)
N3 C2 1.325(2)
N3 C4 1.342(2)
N6 C10 1.367(2)
N6 C6 1.394(2)
N6 H6A 0.86
N7 C8 1.336(2)
N7 C5 1.374(2)
N7 H7 0.86
N9 C8 1.321(3)
N9 C4 1.374(2)
O1 C10 1.218(2)
C2 H2 0.93
C4 C5 1.405(2)
C5 C6 1.387(2)
C8 H8 0.93
C10 C11 1.492(2)
C11 C12 1.389(3)
C11 C16 1.390(3)
C16 C15 1.381(3)
C16 H16 0.93
C15 C14 1.375(3)
C15 H15 0.93
C14 C13 1.378(3)
C14 H14 0.93
C13 C12 1.381(3)
C13 H13 0.93
C12 H12 0.93
O7 C20 1.199(2)
O6 C20 1.316(2)
O6 H6 0.82
O5 C19 1.409(2)
O5 H5 0.82
O4 C18 1.405(2)
O4 H4 0.82
O2 C17 1.202(2)
O3 C17 1.311(2)
O3 H3 0.82
C20 C19 1.519(3)
C19 C18 1.532(3)
C19 H19 0.98
C18 C17 1.524(3)
C18 H18 0.98

loop_
_geom_hbond_atom_site_label_D
_geom_hbond_atom_site_label_H
_geom_hbond_atom_site_label_A
_geom_hbond_site_symmetry_A
_geom_hbond_distance_DH
_geom_hbond_distance_HA
_geom_hbond_distance_DA
_geom_hbond_angle_DHA
O6 H6 N3 1_465 0.82 1.97 2.780(3) 171
O5 H5 N1 2_655 0.82 2.11 2.843(2) 148
O5 H5 O7 . 0.82 2.17 2.655(2) 118
O4 H4 O2 . 0.82 2.44 2.718(3) 101
O4 H4 O1 . 0.82 2.52 3.324(2) 168
O3 H3 N9 2_656 0.82 1.89 2.679(2) 162
N6 H6A O5 2_655 0.86 2.29 3.076(2) 152
N7 H7 O1 . 0.86 2.07 2.685(2) 127
N7 H7 O2 . 0.86 2.32 2.800(2) 115
C2 H2 O7 1_645 0.93 2.49 3.202(3) 134
C2 H2 O7 2_655 0.93 2.59 3.205(2) 124

loop_
_geom_torsion_atom_site_label_1
_geom_torsion_atom_site_label_2
_geom_torsion_atom_site_label_3
_geom_torsion_atom_site_label_4
_geom_torsion
C4 N3 C2 N1 -1.0(3)
C6 N1 C2 N3 1.2(3)
C2 N3 C4 N9 177.72(18)
C2 N3 C4 C5 -1.1(3)
C8 N9 C4 N3 -179.86(19)
C8 N9 C4 C5 -0.9(2)
C8 N7 C5 C6 175.4(2)
C8 N7 C5 C4 -1.1(2)
N3 C4 C5 N7 -179.76(16)
N9 C4 C5 N7 1.2(2)
N3 C4 C5 C6 2.9(3)
N9 C4 C5 C6 -176.07(16)
C2 N1 C6 C5 0.8(3)
C2 N1 C6 N6 -178.83(16)
N7 C5 C6 N1 -178.80(19)
C4 C5 C6 N1 -2.6(3)
N7 C5 C6 N6 0.7(4)
C4 C5 C6 N6 176.92(17)
C10 N6 C6 N1 177.40(17)
C10 N6 C6 C5 -2.2(3)
C4 N9 C8 N7 0.2(2)
C5 N7 C8 N9 0.6(2)
C6 N6 C10 O1 0.5(3)
C6 N6 C10 C11 -179.10(16)
O1 C10 C11 C12 -168.35(18)
N6 C10 C11 C12 11.2(3)
O1 C10 C11 C16 11.3(3)
N6 C10 C11 C16 -169.13(16)
C12 C11 C16 C15 0.1(3)
C10 C11 C16 C15 -179.53(18)
C11 C16 C15 C14 0.0(3)
C16 C15 C14 C13 0.0(3)
C15 C14 C13 C12 -0.1(3)
C14 C13 C12 C11 0.2(3)
C16 C11 C12 C13 -0.2(3)
C10 C11 C12 C13 179.42(17)
O7 C20 C19 O5 0.0(3)
O6 C20 C19 O5 179.17(17)
O7 C20 C19 C18 122.5(2)
O6 C20 C19 C18 -58.4(2)
O5 C19 C18 O4 59.2(2)
C20 C19 C18 O4 -63.6(2)
O5 C19 C18 C17 -65.30(19)
C20 C19 C18 C17 171.90(15)
O4 C18 C17 O2 2.5(3)
C19 C18 C17 O2 127.1(2)
O4 C18 C17 O3 -175.90(17)
C19 C18 C17 O3 -51.2(2)

_cod_database_fobs_code 2020258
